data_4312246
loop_
_publ_author_name
'Stuart Blair'
'Keith Izod'
'William Clegg'
'Ross W. Harrington'

_publ_section_title
;
 Complexes of the Heavier Alkaline Earth Metals Ca, Sr, and Ba with
 O-Functionalized Phosphanide Ligands
;
_journal_name_full 'Inorganic Chemistry'
_journal_page_first 8526
_journal_page_last 8531
_journal_paper_doi 10.1021/ic048978a
_journal_volume 43
_journal_year 2004
_chemical_formula_sum 'C40 H76 Ba O5 P2 Si4'
_chemical_formula_weight 948.65
_chemical_name_systematic
;
 ?
;
_space_group_IT_number 9
_symmetry_cell_setting monoclinic
_symmetry_space_group_name_Hall 'C -2yc'
_symmetry_space_group_name_H-M 'C 1 c 1'
_atom_sites_solution_hydrogens geom
_atom_sites_solution_primary direct
_atom_sites_solution_secondary difmap
_audit_creation_method SHELXL-97
_cell_angle_alpha 90.00
_cell_angle_beta 103.401(2)
_cell_angle_gamma 90.00
_cell_formula_units_Z 4
_cell_length_a 14.0099(5)
_cell_length_b 18.5854(7)
_cell_length_c 20.2378(8)
_cell_measurement_reflns_used 19853
_cell_measurement_temperature 160(2)
_cell_measurement_theta_max 28.27
_cell_measurement_theta_min 2.28
_cell_volume 5126.0(3)
_computing_cell_refinement 'Bruker SAINT'
_computing_data_collection 'Bruker SMART'
_computing_data_reduction 'Bruker SAINT'
_computing_molecular_graphics 'Bruker SHELXTL'
_computing_publication_material 'Bruker SHELXTL and local programs'
_computing_structure_refinement 'Bruker SHELXTL'
_computing_structure_solution 'Bruker SHELXTL'
_diffrn_ambient_temperature 160(2)
_diffrn_measured_fraction_theta_full 0.998
_diffrn_measured_fraction_theta_max 0.933
_diffrn_measurement_device_type 'Bruker SMART 1K CCD diffractometer'
_diffrn_measurement_method 'fine-slice \w scans'
_diffrn_radiation_monochromator graphite
_diffrn_radiation_source 'sealed tube'
_diffrn_radiation_type MoK\a
_diffrn_radiation_wavelength 0.71073
_diffrn_reflns_av_R_equivalents 0.0212
_diffrn_reflns_av_sigmaI/netI 0.0337
_diffrn_reflns_limit_h_max 18
_diffrn_reflns_limit_h_min -17
_diffrn_reflns_limit_k_max 24
_diffrn_reflns_limit_k_min -24
_diffrn_reflns_limit_l_max 26
_diffrn_reflns_limit_l_min -25
_diffrn_reflns_number 21230
_diffrn_reflns_theta_full 26.00
_diffrn_reflns_theta_max 28.27
_diffrn_reflns_theta_min 1.85
_diffrn_standards_number 0
_exptl_absorpt_coefficient_mu 0.966
_exptl_absorpt_correction_T_max 0.729
_exptl_absorpt_correction_T_min 0.700
_exptl_absorpt_correction_type multi-scan
_exptl_absorpt_process_details SADABS
_exptl_crystal_colour yellow
_exptl_crystal_density_diffrn 1.229
_exptl_crystal_density_method 'not measured'
_exptl_crystal_description block
_exptl_crystal_F_000 1992
_exptl_crystal_size_max 0.40
_exptl_crystal_size_mid 0.40
_exptl_crystal_size_min 0.35
_refine_diff_density_max 0.687
_refine_diff_density_min -1.280
_refine_diff_density_rms 0.065
_refine_ls_abs_structure_details 'Flack H D (1983), Acta Cryst. A39, 876-881'
_refine_ls_abs_structure_Flack 0.530(7)
_refine_ls_extinction_method none
_refine_ls_goodness_of_fit_ref 1.145
_refine_ls_hydrogen_treatment constr
_refine_ls_matrix_type full
_refine_ls_number_parameters 470
_refine_ls_number_reflns 11036
_refine_ls_number_restraints 2
_refine_ls_restrained_S_all 1.144
_refine_ls_R_factor_all 0.0309
_refine_ls_R_factor_gt 0.0295
_refine_ls_shift/su_max 0.001
_refine_ls_shift/su_mean 0.000
_refine_ls_structure_factor_coef Fsqd
_refine_ls_weighting_details 'calc w=1/[\s^2^(Fo^2^)+(0.0232P)^2^+4.0862P] where P=(Fo^2^+2Fc^2^)/3'
_refine_ls_weighting_scheme calc
_refine_ls_wR_factor_gt 0.0627
_refine_ls_wR_factor_ref 0.0631
_reflns_number_gt 10701
_reflns_number_total 11036
_reflns_threshold_expression I>2\s(I)
_cod_data_source_file ic048978asi20040728_063537_2.cif
_cod_data_source_block 6
_cod_original_sg_symbol_H-M 'C c'
_cod_database_code 4312246

loop_
_symmetry_equiv_pos_as_xyz
'x, y, z'
'x, -y, z+1/2'
'x+1/2, y+1/2, z'
'x+1/2, -y+1/2, z+1/2'

loop_
_atom_site_label
_atom_site_type_symbol
_atom_site_fract_x
_atom_site_fract_y
_atom_site_fract_z
_atom_site_U_iso_or_equiv
_atom_site_adp_type
_atom_site_occupancy
_atom_site_symmetry_multiplicity
_atom_site_calc_flag
_atom_site_refinement_flags
_atom_site_disorder_assembly
_atom_site_disorder_group
Ba Ba 0.499858(9) 0.557801(8) 0.750079(8) 0.02058(4) Uani 1 1 d . . .
P1 P 0.67210(6) 0.50450(4) 0.86985(4) 0.02319(16) Uani 1 1 d . . .
C1 C 0.6541(2) 0.40870(16) 0.87647(16) 0.0209(6) Uani 1 1 d . . .
C2 C 0.7272(3) 0.35803(18) 0.90266(16) 0.0321(7) Uani 1 1 d . . .
H2 H 0.7931 0.3739 0.9172 0.039 Uiso 1 1 calc R . .
C3 C 0.7065(3) 0.2847(2) 0.9082(2) 0.0404(10) Uani 1 1 d . . .
H3 H 0.7582 0.2519 0.9257 0.048 Uiso 1 1 calc R . .
C4 C 0.6112(3) 0.2603(2) 0.8883(2) 0.0478(10) Uani 1 1 d . . .
H4 H 0.5968 0.2108 0.8926 0.057 Uiso 1 1 calc R . .
C5 C 0.5363(3) 0.30866(18) 0.86197(18) 0.0379(8) Uani 1 1 d . . .
H5 H 0.4706 0.2922 0.8478 0.046 Uiso 1 1 calc R . .
C6 C 0.5576(2) 0.38104(17) 0.85631(15) 0.0272(6) Uani 1 1 d . . .
O1 O 0.48575(17) 0.43166(12) 0.82974(12) 0.0296(5) Uani 1 1 d . . .
C7 C 0.3854(3) 0.4080(2) 0.8150(2) 0.0408(9) Uani 1 1 d . . .
H7A H 0.3422 0.4483 0.7968 0.061 Uiso 1 1 calc R . .
H7B H 0.3693 0.3904 0.8567 0.061 Uiso 1 1 calc R . .
H7C H 0.3763 0.3691 0.7814 0.061 Uiso 1 1 calc R . .
C8 C 0.8059(2) 0.51869(17) 0.90916(15) 0.0249(6) Uani 1 1 d . . .
H8 H 0.8258 0.4794 0.9433 0.030 Uiso 1 1 calc R . .
Si1 Si 0.81198(6) 0.60448(5) 0.95871(5) 0.02831(19) Uani 1 1 d . . .
C9 C 0.7543(3) 0.5907(2) 1.0322(2) 0.0415(9) Uani 1 1 d . . .
H9A H 0.7575 0.6356 1.0580 0.062 Uiso 1 1 calc R . .
H9B H 0.7896 0.5528 1.0617 0.062 Uiso 1 1 calc R . .
H9C H 0.6856 0.5765 1.0154 0.062 Uiso 1 1 calc R . .
C10 C 0.7476(3) 0.6793(2) 0.9039(2) 0.0447(9) Uani 1 1 d . . .
H10A H 0.7778 0.6863 0.8652 0.067 Uiso 1 1 calc R . .
H10B H 0.7531 0.7237 0.9305 0.067 Uiso 1 1 calc R . .
H10C H 0.6782 0.6669 0.8871 0.067 Uiso 1 1 calc R . .
C11 C 0.9412(3) 0.6353(2) 0.9953(2) 0.0487(10) Uani 1 1 d . . .
H11A H 0.9749 0.6428 0.9585 0.073 Uiso 1 1 calc R . .
H11B H 0.9761 0.5985 1.0265 0.073 Uiso 1 1 calc R . .
H11C H 0.9400 0.6805 1.0201 0.073 Uiso 1 1 calc R . .
Si2 Si 0.88670(6) 0.50996(5) 0.84760(5) 0.0313(2) Uani 1 1 d . . .
C12 C 1.0167(3) 0.4916(3) 0.8942(2) 0.0536(11) Uani 1 1 d . . .
H12A H 1.0582 0.4873 0.8615 0.080 Uiso 1 1 calc R . .
H12B H 1.0193 0.4467 0.9199 0.080 Uiso 1 1 calc R . .
H12C H 1.0404 0.5313 0.9256 0.080 Uiso 1 1 calc R . .
C13 C 0.8477(3) 0.4358(2) 0.7853(2) 0.0505(10) Uani 1 1 d . . .
H13A H 0.8921 0.4336 0.7543 0.076 Uiso 1 1 calc R . .
H13B H 0.7806 0.4448 0.7591 0.076 Uiso 1 1 calc R . .
H13C H 0.8498 0.3900 0.8095 0.076 Uiso 1 1 calc R . .
C14 C 0.8849(3) 0.5960(2) 0.7981(2) 0.0512(10) Uani 1 1 d . . .
H14A H 0.9274 0.5909 0.7661 0.077 Uiso 1 1 calc R . .
H14B H 0.9087 0.6357 0.8295 0.077 Uiso 1 1 calc R . .
H14C H 0.8177 0.6062 0.7729 0.077 Uiso 1 1 calc R . .
P2 P 0.29884(6) 0.53054(4) 0.64489(4) 0.02273(16) Uani 1 1 d . . .
C15 C 0.2945(2) 0.43683(15) 0.62053(14) 0.0211(6) Uani 1 1 d . . .
C16 C 0.2115(2) 0.40024(18) 0.58192(17) 0.0298(7) Uani 1 1 d . . .
H16 H 0.1514 0.4259 0.5685 0.036 Uiso 1 1 calc R . .
C17 C 0.2137(3) 0.3296(2) 0.5631(2) 0.0417(9) Uani 1 1 d . . .
H17 H 0.1563 0.3077 0.5365 0.050 Uiso 1 1 calc R . .
C18 C 0.2990(3) 0.2900(2) 0.5824(3) 0.0458(12) Uani 1 1 d . . .
H18 H 0.3006 0.2410 0.5692 0.055 Uiso 1 1 calc R . .
C19 C 0.3827(3) 0.32254(18) 0.62139(18) 0.0356(8) Uani 1 1 d . . .
H19 H 0.4415 0.2956 0.6356 0.043 Uiso 1 1 calc R . .
C20 C 0.3802(2) 0.39384(17) 0.63945(16) 0.0232(7) Uani 1 1 d . . .
O2 O 0.46259(16) 0.42881(11) 0.67778(11) 0.0264(5) Uani 1 1 d . . .
C21 C 0.5534(2) 0.38994(19) 0.69078(18) 0.0348(8) Uani 1 1 d . . .
H21A H 0.6057 0.4200 0.7176 0.052 Uiso 1 1 calc R . .
H21B H 0.5694 0.3774 0.6476 0.052 Uiso 1 1 calc R . .
H21C H 0.5470 0.3459 0.7160 0.052 Uiso 1 1 calc R . .
C22 C 0.1790(2) 0.57016(16) 0.59657(16) 0.0228(6) Uani 1 1 d . . .
H22 H 0.1522 0.5350 0.5595 0.027 Uiso 1 1 calc R . .
Si3 Si 0.21103(7) 0.65213(6) 0.55314(6) 0.0362(2) Uani 1 1 d . . .
C23 C 0.0984(3) 0.7070(2) 0.5136(2) 0.0529(11) Uani 1 1 d . . .
H23A H 0.1181 0.7495 0.4913 0.079 Uiso 1 1 calc R . .
H23B H 0.0655 0.7222 0.5490 0.079 Uiso 1 1 calc R . .
H23C H 0.0534 0.6776 0.4799 0.079 Uiso 1 1 calc R . .
C24 C 0.2967(3) 0.7126(2) 0.6130(3) 0.0622(13) Uani 1 1 d . . .
H24A H 0.3116 0.7549 0.5884 0.093 Uiso 1 1 calc R . .
H24B H 0.3576 0.6866 0.6326 0.093 Uiso 1 1 calc R . .
H24C H 0.2658 0.7279 0.6495 0.093 Uiso 1 1 calc R . .
C25 C 0.2686(3) 0.6231(3) 0.4828(2) 0.0527(12) Uani 1 1 d . . .
H25A H 0.2858 0.6656 0.4594 0.079 Uiso 1 1 calc R . .
H25B H 0.2222 0.5932 0.4506 0.079 Uiso 1 1 calc R . .
H25C H 0.3281 0.5952 0.5017 0.079 Uiso 1 1 calc R . .
Si4 Si 0.08283(6) 0.57808(5) 0.64721(5) 0.02830(19) Uani 1 1 d . . .
C26 C -0.0432(3) 0.5827(3) 0.5897(2) 0.0504(10) Uani 1 1 d . . .
H26A H -0.0546 0.5398 0.5608 0.076 Uiso 1 1 calc R . .
H26B H -0.0484 0.6258 0.5612 0.076 Uiso 1 1 calc R . .
H26C H -0.0923 0.5849 0.6172 0.076 Uiso 1 1 calc R . .
C27 C 0.0841(3) 0.4976(2) 0.7029(2) 0.0512(11) Uani 1 1 d . . .
H27A H 0.0761 0.4539 0.6750 0.077 Uiso 1 1 calc R . .
H27B H 0.0301 0.5012 0.7260 0.077 Uiso 1 1 calc R . .
H27C H 0.1467 0.4955 0.7367 0.077 Uiso 1 1 calc R . .
C28 C 0.0983(3) 0.6618(2) 0.6997(2) 0.0499(10) Uani 1 1 d . . .
H28A H 0.0977 0.7038 0.6703 0.075 Uiso 1 1 calc R . .
H28B H 0.1610 0.6599 0.7335 0.075 Uiso 1 1 calc R . .
H28C H 0.0444 0.6657 0.7229 0.075 Uiso 1 1 calc R . .
O3 O 0.41440(18) 0.60929(14) 0.84852(12) 0.0391(6) Uani 1 1 d . . .
C29 C 0.4528(3) 0.6107(3) 0.9210(2) 0.0527(11) Uani 1 1 d . . .
H29A H 0.4616 0.6608 0.9380 0.063 Uiso 1 1 calc R . .
H29B H 0.5165 0.5852 0.9338 0.063 Uiso 1 1 calc R . .
C30 C 0.3756(4) 0.5725(3) 0.9480(3) 0.0734(15) Uani 1 1 d . . .
H30A H 0.3917 0.5208 0.9547 0.088 Uiso 1 1 calc R . .
H30B H 0.3707 0.5934 0.9921 0.088 Uiso 1 1 calc R . .
C31 C 0.2818(4) 0.5820(3) 0.8968(3) 0.0634(13) Uani 1 1 d . . .
H31A H 0.2363 0.6132 0.9147 0.076 Uiso 1 1 calc R . .
H31B H 0.2496 0.5350 0.8838 0.076 Uiso 1 1 calc R . .
C32 C 0.3101(3) 0.6165(3) 0.8375(2) 0.0557(12) Uani 1 1 d . . .
H32A H 0.2770 0.5922 0.7948 0.067 Uiso 1 1 calc R . .
H32B H 0.2912 0.6679 0.8344 0.067 Uiso 1 1 calc R . .
O4 O 0.59001(18) 0.56088(15) 0.64300(12) 0.0406(6) Uani 1 1 d . . .
C33 C 0.6854(3) 0.5746(3) 0.6316(2) 0.0492(10) Uani 1 1 d . . .
H33A H 0.7244 0.5297 0.6364 0.059 Uiso 1 1 calc R . .
H33B H 0.7207 0.6103 0.6647 0.059 Uiso 1 1 calc R . .
C34 C 0.6692(3) 0.6035(3) 0.5600(2) 0.0545(11) Uani 1 1 d . . .
H34A H 0.7146 0.5805 0.5354 0.065 Uiso 1 1 calc R . .
H34B H 0.6793 0.6563 0.5603 0.065 Uiso 1 1 calc R . .
C35 C 0.5631(3) 0.5846(3) 0.5270(2) 0.0574(12) Uani 1 1 d . . .
H35A H 0.5211 0.6281 0.5204 0.069 Uiso 1 1 calc R . .
H35B H 0.5579 0.5608 0.4826 0.069 Uiso 1 1 calc R . .
C36 C 0.5347(3) 0.5339(3) 0.5774(2) 0.0527(11) Uani 1 1 d . . .
H36A H 0.4632 0.5357 0.5744 0.063 Uiso 1 1 calc R . .
H36B H 0.5536 0.4839 0.5697 0.063 Uiso 1 1 calc R . .
O5 O 0.5378(2) 0.70226(13) 0.74219(14) 0.0475(7) Uani 1 1 d . . .
C37 C 0.5158(4) 0.7577(2) 0.7858(3) 0.0601(12) Uani 1 1 d . . .
H37A H 0.5194 0.7385 0.8319 0.072 Uiso 1 1 calc R . .
H37B H 0.4490 0.7770 0.7675 0.072 Uiso 1 1 calc R . .
C38 C 0.5903(5) 0.8148(2) 0.7878(3) 0.0760(16) Uani 1 1 d . . .
H38A H 0.5582 0.8623 0.7779 0.091 Uiso 1 1 calc R . .
H38B H 0.6356 0.8167 0.8333 0.091 Uiso 1 1 calc R . .
C39 C 0.6441(5) 0.7962(3) 0.7361(4) 0.102(2) Uani 1 1 d . . .
H39A H 0.6469 0.8379 0.7062 0.122 Uiso 1 1 calc R . .
H39B H 0.7119 0.7811 0.7576 0.122 Uiso 1 1 calc R . .
C40 C 0.5900(6) 0.7378(3) 0.6980(3) 0.105(3) Uani 1 1 d . . .
H40A H 0.5433 0.7564 0.6572 0.126 Uiso 1 1 calc R . .
H40B H 0.6353 0.7038 0.6833 0.126 Uiso 1 1 calc R . .

loop_
_atom_site_aniso_label
_atom_site_aniso_U_11
_atom_site_aniso_U_22
_atom_site_aniso_U_33
_atom_site_aniso_U_23
_atom_site_aniso_U_13
_atom_site_aniso_U_12
Ba 0.02062(7) 0.02246(7) 0.01833(6) -0.00186(9) 0.00386(5) -0.00086(9)
P1 0.0174(4) 0.0216(4) 0.0291(4) 0.0008(3) 0.0024(3) -0.0013(3)
C1 0.0278(17) 0.0154(14) 0.0213(15) -0.0010(12) 0.0090(13) 0.0015(13)
C2 0.0382(18) 0.0316(18) 0.0271(16) -0.0015(14) 0.0086(14) 0.0035(14)
C3 0.050(3) 0.027(2) 0.043(2) 0.0029(17) 0.011(2) 0.0108(18)
C4 0.065(3) 0.0254(18) 0.053(2) 0.0036(17) 0.015(2) -0.0062(17)
C5 0.046(2) 0.0304(18) 0.0379(19) -0.0013(15) 0.0109(17) -0.0134(15)
C6 0.0308(17) 0.0310(17) 0.0217(15) -0.0037(12) 0.0103(13) -0.0038(13)
O1 0.0230(11) 0.0297(12) 0.0349(12) 0.0039(10) 0.0047(10) -0.0060(9)
C7 0.0248(17) 0.052(2) 0.046(2) 0.0069(18) 0.0097(16) -0.0130(16)
C8 0.0163(14) 0.0306(17) 0.0259(15) -0.0012(12) 0.0011(12) 0.0003(12)
Si1 0.0238(4) 0.0276(5) 0.0323(5) -0.0035(4) 0.0038(4) -0.0035(4)
C9 0.045(2) 0.045(2) 0.038(2) -0.0060(17) 0.0174(17) -0.0029(18)
C10 0.053(2) 0.0258(18) 0.055(2) 0.0017(17) 0.012(2) 0.0069(17)
C11 0.0318(19) 0.054(2) 0.056(2) -0.014(2) 0.0026(18) -0.0164(17)
Si2 0.0202(4) 0.0435(5) 0.0303(5) -0.0011(4) 0.0060(4) 0.0025(4)
C12 0.0228(18) 0.089(3) 0.050(2) 0.002(2) 0.0096(17) 0.0123(19)
C13 0.041(2) 0.069(3) 0.046(2) -0.016(2) 0.0193(18) -0.002(2)
C14 0.051(2) 0.066(3) 0.043(2) 0.010(2) 0.025(2) -0.002(2)
P2 0.0165(4) 0.0198(4) 0.0302(4) -0.0009(3) 0.0021(3) 0.0029(3)
C15 0.0216(14) 0.0207(14) 0.0213(13) -0.0018(11) 0.0056(11) 0.0018(12)
C16 0.0195(15) 0.0306(17) 0.0373(18) -0.0033(14) 0.0027(13) -0.0007(12)
C17 0.0322(18) 0.039(2) 0.050(2) -0.0138(17) 0.0017(16) -0.0069(15)
C18 0.042(2) 0.030(2) 0.060(3) -0.019(2) 0.000(2) -0.0007(18)
C19 0.0312(17) 0.0293(17) 0.0425(19) -0.0080(15) 0.0009(15) 0.0085(14)
C20 0.0201(16) 0.0250(16) 0.0240(16) -0.0006(12) 0.0045(13) 0.0036(13)
O2 0.0184(10) 0.0268(12) 0.0309(12) -0.0086(9) -0.0005(9) 0.0052(9)
C21 0.0223(16) 0.0371(19) 0.0403(19) -0.0106(15) -0.0022(14) 0.0113(14)
C22 0.0162(13) 0.0218(15) 0.0289(15) 0.0047(12) 0.0023(12) 0.0053(11)
Si3 0.0297(5) 0.0316(5) 0.0501(6) 0.0182(5) 0.0146(4) 0.0083(4)
C23 0.046(2) 0.049(2) 0.067(3) 0.029(2) 0.020(2) 0.0207(19)
C24 0.044(2) 0.030(2) 0.111(4) 0.017(2) 0.015(3) -0.0030(18)
C25 0.045(2) 0.059(3) 0.058(3) 0.027(2) 0.019(2) 0.017(2)
Si4 0.0209(4) 0.0309(5) 0.0344(5) 0.0040(4) 0.0090(4) 0.0053(3)
C26 0.0230(18) 0.061(3) 0.066(3) 0.000(2) 0.0062(18) 0.0005(17)
C27 0.048(2) 0.052(2) 0.062(3) 0.022(2) 0.033(2) 0.0100(19)
C28 0.051(2) 0.050(2) 0.048(2) -0.0053(19) 0.0106(19) 0.0159(19)
O3 0.0427(15) 0.0474(15) 0.0311(13) -0.0046(11) 0.0164(11) 0.0079(12)
C29 0.040(2) 0.081(3) 0.036(2) -0.020(2) 0.0059(17) -0.002(2)
C30 0.077(4) 0.104(5) 0.043(3) 0.015(3) 0.022(3) -0.001(3)
C31 0.048(3) 0.066(3) 0.080(4) -0.013(3) 0.023(3) 0.001(2)
C32 0.044(2) 0.070(3) 0.047(2) -0.015(2) 0.0003(19) 0.027(2)
O4 0.0303(13) 0.0701(19) 0.0234(12) -0.0004(12) 0.0101(10) -0.0042(12)
C33 0.034(2) 0.081(3) 0.032(2) -0.012(2) 0.0080(17) -0.006(2)
C34 0.050(3) 0.071(3) 0.048(2) -0.001(2) 0.021(2) -0.020(2)
C35 0.045(2) 0.095(4) 0.034(2) 0.014(2) 0.0120(19) 0.003(2)
C36 0.041(2) 0.083(3) 0.034(2) -0.003(2) 0.0083(17) -0.008(2)
O5 0.0646(18) 0.0277(13) 0.0533(16) -0.0051(11) 0.0201(14) -0.0069(12)
C37 0.072(3) 0.036(2) 0.080(3) -0.012(2) 0.032(3) 0.000(2)
C38 0.128(5) 0.036(2) 0.067(3) -0.012(2) 0.028(3) -0.017(3)
C39 0.125(6) 0.059(3) 0.135(6) 0.003(4) 0.059(5) -0.030(4)
C40 0.178(7) 0.062(3) 0.108(5) -0.029(3) 0.099(5) -0.054(4)

loop_
_atom_type_symbol
_atom_type_description
_atom_type_scat_dispersion_real
_atom_type_scat_dispersion_imag
_atom_type_scat_source
C C 0.0033 0.0016 'International Tables Vol C Tables 4.2.6.8 and 6.1.1.4'
H H 0.0000 0.0000 'International Tables Vol C Tables 4.2.6.8 and 6.1.1.4'
O O 0.0106 0.0060 'International Tables Vol C Tables 4.2.6.8 and 6.1.1.4'
Si Si 0.0817 0.0704 'International Tables Vol C Tables 4.2.6.8 and 6.1.1.4'
P P 0.1023 0.0942 'International Tables Vol C Tables 4.2.6.8 and 6.1.1.4'
Ba Ba -0.3244 2.2819 'International Tables Vol C Tables 4.2.6.8 and 6.1.1.4'

loop_
_geom_angle_atom_site_label_1
_geom_angle_atom_site_label_2
_geom_angle_atom_site_label_3
_geom_angle
_geom_angle_site_symmetry_1
_geom_angle_site_symmetry_3
_geom_angle_publ_flag
P1 Ba O1 56.90(5) . . ?
P1 Ba P2 150.70(2) . . ?
P1 Ba O2 98.61(5) . . ?
P1 Ba O3 86.33(6) . . ?
P1 Ba O4 101.69(5) . . ?
P1 Ba O5 103.15(6) . . ?
O1 Ba P2 94.63(5) . . ?
O1 Ba O2 64.25(7) . . ?
O1 Ba O3 77.15(8) . . ?
O1 Ba O4 124.20(8) . . ?
O1 Ba O5 150.17(7) . . ?
P2 Ba O2 58.62(5) . . ?
P2 Ba O3 94.30(6) . . ?
P2 Ba O4 88.44(5) . . ?
P2 Ba O5 105.79(6) . . ?
O2 Ba O3 128.59(8) . . ?
O2 Ba O4 70.70(8) . . ?
O2 Ba O5 145.37(8) . . ?
O3 Ba O4 158.24(9) . . ?
O3 Ba O5 79.80(8) . . ?
O4 Ba O5 78.68(8) . . ?
Ba P1 C1 105.74(11) . . ?
Ba P1 C8 142.34(11) . . ?
C1 P1 C8 104.44(15) . . ?
P1 C1 C2 126.0(3) . . ?
P1 C1 C6 118.4(2) . . ?
C2 C1 C6 115.5(3) . . ?
C1 C2 C3 122.5(4) . . ?
C2 C3 C4 120.0(4) . . ?
C3 C4 C5 119.5(3) . . ?
C4 C5 C6 120.1(3) . . ?
C1 C6 C5 122.5(3) . . ?
C1 C6 O1 115.0(3) . . ?
C5 C6 O1 122.5(3) . . ?
Ba O1 C6 129.04(19) . . ?
Ba O1 C7 108.90(19) . . ?
C6 O1 C7 117.3(3) . . ?
P1 C8 Si1 105.25(15) . . ?
P1 C8 Si2 113.80(16) . . ?
Si1 C8 Si2 118.01(17) . . ?
C8 Si1 C9 109.57(17) . . ?
C8 Si1 C10 110.98(16) . . ?
C8 Si1 C11 112.94(16) . . ?
C9 Si1 C10 109.61(19) . . ?
C9 Si1 C11 106.44(19) . . ?
C10 Si1 C11 107.2(2) . . ?
C8 Si2 C12 110.26(16) . . ?
C8 Si2 C13 112.75(16) . . ?
C8 Si2 C14 110.15(17) . . ?
C12 Si2 C13 107.7(2) . . ?
C12 Si2 C14 108.2(2) . . ?
C13 Si2 C14 107.6(2) . . ?
Ba P2 C15 107.90(10) . . ?
Ba P2 C22 146.71(10) . . ?
C15 P2 C22 105.39(14) . . ?
P2 C15 C16 125.8(2) . . ?
P2 C15 C20 119.7(2) . . ?
C16 C15 C20 114.5(3) . . ?
C15 C16 C17 123.0(3) . . ?
C16 C17 C18 120.4(3) . . ?
C17 C18 C19 119.3(4) . . ?
C18 C19 C20 120.0(3) . . ?
C15 C20 C19 122.8(3) . . ?
C15 C20 O2 115.3(3) . . ?
C19 C20 O2 121.9(3) . . ?
Ba O2 C20 136.23(18) . . ?
Ba O2 C21 106.64(17) . . ?
C20 O2 C21 116.9(2) . . ?
P2 C22 Si3 106.32(15) . . ?
P2 C22 Si4 114.38(16) . . ?
Si3 C22 Si4 118.33(16) . . ?
C22 Si3 C23 111.80(16) . . ?
C22 Si3 C24 111.94(18) . . ?
C22 Si3 C25 108.41(18) . . ?
C23 Si3 C24 107.3(2) . . ?
C23 Si3 C25 107.3(2) . . ?
C24 Si3 C25 109.9(2) . . ?
C22 Si4 C26 110.86(17) . . ?
C22 Si4 C27 110.99(15) . . ?
C22 Si4 C28 111.85(17) . . ?
C26 Si4 C27 106.6(2) . . ?
C26 Si4 C28 106.44(19) . . ?
C27 Si4 C28 109.9(2) . . ?
Ba O3 C29 128.8(2) . . ?
Ba O3 C32 121.6(2) . . ?
C29 O3 C32 106.5(3) . . ?
O3 C29 C30 103.4(3) . . ?
C29 C30 C31 106.6(4) . . ?
C30 C31 C32 104.8(4) . . ?
O3 C32 C31 106.7(3) . . ?
Ba O4 C33 138.4(2) . . ?
Ba O4 C36 117.7(2) . . ?
C33 O4 C36 103.5(3) . . ?
O4 C33 C34 106.2(3) . . ?
C33 C34 C35 104.6(3) . . ?
C34 C35 C36 103.4(3) . . ?
O4 C36 C35 103.5(4) . . ?
Ba O5 C37 126.4(2) . . ?
Ba O5 C40 128.1(3) . . ?
C37 O5 C40 105.3(3) . . ?
O5 C37 C38 106.3(4) . . ?
C37 C38 C39 106.7(4) . . ?
C38 C39 C40 105.4(5) . . ?
O5 C40 C39 107.1(5) . . ?

loop_
_geom_bond_atom_site_label_1
_geom_bond_atom_site_label_2
_geom_bond_distance
_geom_bond_site_symmetry_2
_geom_bond_publ_flag
Ba P1 3.1572(8) . ?
Ba O1 2.878(2) . ?
Ba P2 3.1529(8) . ?
Ba O2 2.794(2) . ?
Ba O3 2.725(2) . ?
Ba O4 2.750(2) . ?
Ba O5 2.749(2) . ?
P1 C1 1.808(3) . ?
P1 C8 1.878(3) . ?
C1 C2 1.401(5) . ?
C1 C6 1.416(4) . ?
C2 C3 1.402(5) . ?
C3 C4 1.379(6) . ?
C4 C5 1.391(5) . ?
C5 C6 1.388(5) . ?
C6 O1 1.391(4) . ?
O1 C7 1.437(4) . ?
C8 Si1 1.875(3) . ?
C8 Si2 1.874(3) . ?
Si1 C9 1.867(4) . ?
Si1 C10 1.875(4) . ?
Si1 C11 1.880(4) . ?
Si2 C12 1.878(4) . ?
Si2 C13 1.863(4) . ?
Si2 C14 1.884(4) . ?
P2 C15 1.807(3) . ?
P2 C22 1.886(3) . ?
C15 C16 1.416(4) . ?
C15 C20 1.419(4) . ?
C16 C17 1.370(5) . ?
C17 C18 1.380(6) . ?
C18 C19 1.391(5) . ?
C19 C20 1.377(5) . ?
C20 O2 1.393(4) . ?
O2 C21 1.433(4) . ?
C22 Si3 1.865(3) . ?
C22 Si4 1.878(3) . ?
Si3 C23 1.893(4) . ?
Si3 C24 1.870(5) . ?
Si3 C25 1.871(5) . ?
Si4 C26 1.877(4) . ?
Si4 C27 1.870(4) . ?
Si4 C28 1.869(4) . ?
O3 C29 1.440(4) . ?
O3 C32 1.432(5) . ?
C29 C30 1.501(7) . ?
C30 C31 1.483(7) . ?
C31 C32 1.493(7) . ?
O4 C33 1.430(5) . ?
O4 C36 1.462(5) . ?
C33 C34 1.514(6) . ?
C34 C35 1.523(6) . ?
C35 C36 1.507(6) . ?
O5 C37 1.435(5) . ?
O5 C40 1.440(6) . ?
C37 C38 1.482(6) . ?
C38 C39 1.466(8) . ?
C39 C40 1.442(8) . ?
